data_1502382
loop_
_publ_author_name
'Tseng, Chih-Chung'
'Ding, Hanfeng'
'Li, Ang'
'Guan, Yucui'
'Chen, David Y.-K.'

_publ_section_title
;
 A modular synthesis of salvileucalin B structural domains.
;
_journal_issue 16
_journal_name_full 'Organic letters'
_journal_page_first 4410
_journal_page_last 4413
_journal_paper_doi 10.1021/ol201748x
_journal_volume 13
_journal_year 2011
_chemical_formula_sum 'C14 H14 O3'
_chemical_formula_weight 230.25
_chemical_name_systematic
; 
 ? 
;
_space_group_IT_number 14
_symmetry_cell_setting monoclinic
_symmetry_space_group_name_Hall '-P 2ybc'
_symmetry_space_group_name_H-M 'P 1 21/c 1'
_atom_sites_solution_hydrogens geom
_atom_sites_solution_primary direct
_atom_sites_solution_secondary difmap
_audit_creation_method SHELXL-97
_cell_angle_alpha 90.00
_cell_angle_beta 101.84(3)
_cell_angle_gamma 90.00
_cell_formula_units_Z 4
_cell_length_a 10.891(2)
_cell_length_b 6.4637(13)
_cell_length_c 16.503(3)
_cell_measurement_reflns_used 2945
_cell_measurement_temperature 110(2)
_cell_measurement_theta_max 31.0052
_cell_measurement_theta_min 2.0619
_cell_volume 1137.0(4)
_computing_cell_refinement 'CrystalClear (Rigaku Inc., 2007)'
_computing_data_collection 'CrystalClear (Rigaku Inc., 2007)'
_computing_data_reduction 'CrystalClear (Rigaku Inc., 2007)'
_computing_structure_refinement 'SHELXL-97 (Sheldrick, 1997)'
_computing_structure_solution 'SHELXS-97 (Sheldrick, 1990)'
_diffrn_ambient_temperature 110(2)
_diffrn_measured_fraction_theta_full 0.994
_diffrn_measured_fraction_theta_max 0.994
_diffrn_measurement_device_type 'CCD area deterctor'
_diffrn_measurement_method '\w scans'
_diffrn_radiation_monochromator graphite
_diffrn_radiation_source 'fine-focus sealed tube'
_diffrn_radiation_type MoK\a
_diffrn_radiation_wavelength 0.71073
_diffrn_reflns_av_R_equivalents 0.0355
_diffrn_reflns_av_sigmaI/netI 0.0369
_diffrn_reflns_limit_h_max 14
_diffrn_reflns_limit_h_min -14
_diffrn_reflns_limit_k_max 7
_diffrn_reflns_limit_k_min -8
_diffrn_reflns_limit_l_max 22
_diffrn_reflns_limit_l_min -19
_diffrn_reflns_number 9050
_diffrn_reflns_theta_full 28.28
_diffrn_reflns_theta_max 28.28
_diffrn_reflns_theta_min 1.91
_exptl_absorpt_coefficient_mu 0.094
_exptl_absorpt_correction_T_max 0.9918
_exptl_absorpt_correction_T_min 0.9796
_exptl_absorpt_correction_type multi-scan
_exptl_absorpt_process_details 'R. H. Blessing, Acta Cryst. 1995 A51, 33-38'
_exptl_crystal_density_diffrn 1.345
_exptl_crystal_density_method 'not measured'
_exptl_crystal_F_000 488
_exptl_crystal_size_max 0.22
_exptl_crystal_size_mid 0.22
_exptl_crystal_size_min 0.09
_refine_diff_density_max 0.209
_refine_diff_density_min -0.207
_refine_diff_density_rms 0.047
_refine_ls_extinction_method none
_refine_ls_goodness_of_fit_ref 1.147
_refine_ls_hydrogen_treatment constr
_refine_ls_matrix_type full
_refine_ls_number_parameters 155
_refine_ls_number_reflns 2813
_refine_ls_number_restraints 0
_refine_ls_restrained_S_all 1.147
_refine_ls_R_factor_all 0.0828
_refine_ls_R_factor_gt 0.0711
_refine_ls_shift/su_max 0.005
_refine_ls_shift/su_mean 0.001
_refine_ls_structure_factor_coef Fsqd
_refine_ls_weighting_details 'calc w=1/[\s^2^(Fo^2^)+(0.0518P)^2^+0.6548P] where P=(Fo^2^+2Fc^2^)/3'
_refine_ls_weighting_scheme calc
_refine_ls_wR_factor_gt 0.1479
_refine_ls_wR_factor_ref 0.1561
_reflns_number_gt 2422
_reflns_number_total 2813
_reflns_threshold_expression >2sigma(I)
_cod_data_source_file ol201748x_si_001.cif
_cod_data_source_block shelxs
_cod_original_cell_volume 1137.1(4)
_cod_original_sg_symbol_H-M 'P 21/c'
_cod_database_code 1502382

loop_
_symmetry_equiv_pos_as_xyz
'x, y, z'
'-x, y+1/2, -z+1/2'
'-x, -y, -z'
'x, -y-1/2, z-1/2'

loop_
_atom_site_label
_atom_site_type_symbol
_atom_site_fract_x
_atom_site_fract_y
_atom_site_fract_z
_atom_site_U_iso_or_equiv
_atom_site_adp_type
_atom_site_occupancy
_atom_site_symmetry_multiplicity
_atom_site_calc_flag
_atom_site_refinement_flags
O3 O 0.79886(15) 1.1105(2) 0.58731(9) 0.0392(4) Uani 1 1 d .
O2 O 0.89518(15) 0.8062(3) 0.58410(10) 0.0429(4) Uani 1 1 d .
O1 O 0.49624(14) 1.0661(3) 0.63440(11) 0.0486(5) Uani 1 1 d .
C1 C 0.83905(17) 0.9262(3) 0.61876(12) 0.0297(4) Uani 1 1 d .
C2 C 0.81147(17) 0.8970(3) 0.70372(12) 0.0276(4) Uani 1 1 d .
C3 C 0.6572(2) 0.9648(3) 0.80002(13) 0.0364(5) Uani 1 1 d .
H3A H 0.5771 0.9142 0.8122 0.044 Uiso 1 1 calc R
H3B H 0.6606 1.1173 0.8055 0.044 Uiso 1 1 calc R
C4 C 0.67267(17) 0.8970(3) 0.71479(13) 0.0294(4) Uani 1 1 d .
C5 C 0.7774(2) 0.6478(3) 0.81635(13) 0.0346(5) Uani 1 1 d .
H5A H 0.8615 0.5849 0.8338 0.042 Uiso 1 1 calc R
H5B H 0.7137 0.5523 0.8303 0.042 Uiso 1 1 calc R
C6 C 0.74971(17) 0.6980(3) 0.72468(13) 0.0293(4) Uani 1 1 d .
C7 C 0.7713(2) 0.8614(3) 0.85745(13) 0.0370(5) Uani 1 1 d .
H7 H 0.7616 0.8513 0.9163 0.044 Uiso 1 1 calc R
C8 C 0.90328(18) 0.9991(3) 0.77065(13) 0.0334(5) Uani 1 1 d .
H8 H 0.9726 1.0741 0.7589 0.040 Uiso 1 1 calc R
C9 C 0.71848(19) 0.5279(3) 0.66146(14) 0.0359(5) Uani 1 1 d .
H9A H 0.7973 0.4739 0.6485 0.043 Uiso 1 1 calc R
H9B H 0.6776 0.4132 0.6856 0.043 Uiso 1 1 calc R
C10 C 0.57395(19) 0.9255(3) 0.64001(14) 0.0367(5) Uani 1 1 d .
C11 C 0.6335(2) 0.5971(4) 0.58242(15) 0.0402(5) Uani 1 1 d .
H11 H 0.6244 0.5073 0.5360 0.048 Uiso 1 1 calc R
C12 C 0.8851(2) 0.9820(4) 0.84782(14) 0.0378(5) Uani 1 1 d .
H12 H 0.9405 1.0423 0.8937 0.045 Uiso 1 1 calc R
C13 C 0.56989(19) 0.7751(4) 0.57244(15) 0.0407(5) Uani 1 1 d .
H13 H 0.5199 0.8060 0.5196 0.049 Uiso 1 1 calc R
C14 C 0.8282(3) 1.1606(4) 0.50795(15) 0.0553(7) Uani 1 1 d .
H14A H 0.9185 1.1433 0.5110 0.083 Uiso 1 1 calc R
H14B H 0.8044 1.3043 0.4937 0.083 Uiso 1 1 calc R
H14C H 0.7817 1.0681 0.4654 0.083 Uiso 1 1 calc R

loop_
_atom_site_aniso_label
_atom_site_aniso_U_11
_atom_site_aniso_U_22
_atom_site_aniso_U_33
_atom_site_aniso_U_23
_atom_site_aniso_U_13
_atom_site_aniso_U_12
O3 0.0590(9) 0.0300(8) 0.0352(8) 0.0030(6) 0.0248(7) 0.0082(7)
O2 0.0506(9) 0.0426(9) 0.0417(9) 0.0024(7) 0.0242(7) 0.0163(7)
O1 0.0396(8) 0.0457(10) 0.0615(11) -0.0017(8) 0.0131(8) 0.0157(7)
C1 0.0295(9) 0.0295(10) 0.0314(10) -0.0024(8) 0.0092(8) 0.0013(8)
C2 0.0285(9) 0.0266(10) 0.0305(10) -0.0015(8) 0.0124(7) -0.0021(7)
C3 0.0414(11) 0.0311(11) 0.0432(12) -0.0046(9) 0.0239(9) -0.0028(9)
C4 0.0295(9) 0.0237(10) 0.0378(11) -0.0020(8) 0.0137(8) -0.0006(7)
C5 0.0372(10) 0.0328(11) 0.0371(11) 0.0012(9) 0.0154(9) -0.0045(8)
C6 0.0280(9) 0.0242(10) 0.0374(11) -0.0017(8) 0.0105(8) -0.0012(7)
C7 0.0456(11) 0.0380(12) 0.0314(10) -0.0032(9) 0.0172(9) -0.0057(9)
C8 0.0321(9) 0.0341(11) 0.0362(11) -0.0047(9) 0.0121(8) -0.0078(8)
C9 0.0360(10) 0.0285(11) 0.0430(12) -0.0046(9) 0.0074(9) 0.0007(8)
C10 0.0308(9) 0.0333(11) 0.0480(13) -0.0010(10) 0.0132(9) 0.0006(8)
C11 0.0383(11) 0.0361(12) 0.0439(13) -0.0117(10) 0.0030(9) -0.0036(9)
C12 0.0433(11) 0.0376(12) 0.0338(11) -0.0054(9) 0.0107(9) -0.0080(9)
C13 0.0334(10) 0.0387(13) 0.0457(13) -0.0064(10) -0.0016(9) 0.0016(9)
C14 0.0871(19) 0.0495(15) 0.0383(13) 0.0126(11) 0.0340(13) 0.0193(14)

loop_
_atom_type_symbol
_atom_type_description
_atom_type_scat_dispersion_real
_atom_type_scat_dispersion_imag
_atom_type_scat_source
C C 0.0033 0.0016 'International Tables Vol C Tables 4.2.6.8 and 6.1.1.4'
H H 0.0000 0.0000 'International Tables Vol C Tables 4.2.6.8 and 6.1.1.4'
O O 0.0106 0.0060 'International Tables Vol C Tables 4.2.6.8 and 6.1.1.4'

loop_
_geom_angle_atom_site_label_1
_geom_angle_atom_site_label_2
_geom_angle_atom_site_label_3
_geom_angle
C1 O3 C14 115.81(17)
O2 C1 O3 123.23(19)
O2 C1 C2 125.48(19)
O3 C1 C2 111.20(16)
C8 C2 C1 113.87(16)
C8 C2 C6 117.91(17)
C1 C2 C6 119.95(17)
C8 C2 C4 115.71(16)
C1 C2 C4 119.52(17)
C6 C2 C4 59.34(12)
C4 C3 C7 102.41(16)
C4 C3 H3A 111.3
C7 C3 H3A 111.3
C4 C3 H3B 111.3
C7 C3 H3B 111.3
H3A C3 H3B 109.2
C10 C4 C3 122.74(17)
C10 C4 C6 119.05(17)
C3 C4 C6 107.92(17)
C10 C4 C2 117.42(17)
C3 C4 C2 113.83(17)
C6 C4 C2 59.16(12)
C6 C5 C7 103.27(17)
C6 C5 H5A 111.1
C7 C5 H5A 111.1
C6 C5 H5B 111.1
C7 C5 H5B 111.1
H5A C5 H5B 109.1
C9 C6 C5 120.39(17)
C9 C6 C2 120.43(17)
C5 C6 C2 113.61(16)
C9 C6 C4 120.02(17)
C5 C6 C4 106.21(16)
C2 C6 C4 61.50(12)
C12 C7 C5 107.89(17)
C12 C7 C3 106.68(18)
C5 C7 C3 102.57(18)
C12 C7 H7 113.0
C5 C7 H7 113.0
C3 C7 H7 113.0
C12 C8 C2 117.67(18)
C12 C8 H8 121.2
C2 C8 H8 121.2
C11 C9 C6 113.27(18)
C11 C9 H9A 108.9
C6 C9 H9A 108.9
C11 C9 H9B 108.9
C6 C9 H9B 108.9
H9A C9 H9B 107.7
O1 C10 C4 121.8(2)
O1 C10 C13 121.1(2)
C4 C10 C13 117.10(18)
C13 C11 C9 125.1(2)
C13 C11 H11 117.5
C9 C11 H11 117.5
C8 C12 C7 115.6(2)
C8 C12 H12 122.2
C7 C12 H12 122.2
C11 C13 C10 122.7(2)
C11 C13 H13 118.6
C10 C13 H13 118.6
O3 C14 H14A 109.5
O3 C14 H14B 109.5
H14A C14 H14B 109.5
O3 C14 H14C 109.5
H14A C14 H14C 109.5
H14B C14 H14C 109.5

loop_
_geom_bond_atom_site_label_1
_geom_bond_atom_site_label_2
_geom_bond_distance
O3 C1 1.337(2)
O3 C14 1.447(3)
O2 C1 1.202(2)
O1 C10 1.232(3)
C1 C2 1.505(3)
C2 C8 1.484(3)
C2 C6 1.524(3)
C2 C4 1.560(2)
C3 C4 1.515(3)
C3 C7 1.551(3)
C3 H3A 0.9900
C3 H3B 0.9900
C4 C10 1.472(3)
C4 C6 1.527(3)
C5 C6 1.516(3)
C5 C7 1.545(3)
C5 H5A 0.9900
C5 H5B 0.9900
C6 C9 1.506(3)
C7 C12 1.500(3)
C7 H7 1.0000
C8 C12 1.333(3)
C8 H8 0.9500
C9 C11 1.504(3)
C9 H9A 0.9900
C9 H9B 0.9900
C10 C13 1.473(3)
C11 C13 1.336(3)
C11 H11 0.9500
C12 H12 0.9500
C13 H13 0.9500
C14 H14A 0.9800
C14 H14B 0.9800
C14 H14C 0.9800
